data_8106150
loop_
_publ_author_name
'Chen, Shi-Jun'
'Li, Shi-Hui'
'Huang, Yao'
'Liu, Bin'
'Xiong, Ting-Song'
'Cui, Jun'
'Shen, Xiao-Shuang'
'Chen, Deng-Qian'

_publ_section_title
;
 Crystal structure of
 (5Z,10Z)-3,13-dichloro-17,18-dioxo-5,11-diphenyl-8,9,17,18-tetrahydro-7H-dibenzo[e,n][1,4,8,12]tetraazacyclopentadecine-16,19-diido-\k4
 N,N&#x2032;,N&#x2032;&#x2032;,N&#x2032;&#x2032;&#x2032;)copper(II),
 C31H22N4O2Cl2Cu
;
_journal_issue 3
_journal_name_full 'Zeitschrift f\"ur Kristallographie - New Crystal Structures'
_journal_page_first 353
_journal_page_last 354
_journal_paper_doi 10.1515/ncrs-2017-0182
_journal_volume 233
_journal_year 2018
_chemical_formula_sum 'C31 H22 Cl2 Cu N4 O2'
_chemical_formula_weight 616.97
_space_group_IT_number 20
_space_group_name_Hall 'C 2c 2'
_space_group_name_H-M_alt 'C 2 2 21'
_symmetry_cell_setting orthorhombic
_symmetry_space_group_name_H-M 'C 2 2 21'
_atom_sites_solution_hydrogens geom
_atom_sites_solution_primary direct
_atom_sites_solution_secondary difmap
_cell_angle_alpha 90.00
_cell_angle_beta 90.00
_cell_angle_gamma 90.00
_cell_formula_units_Z 4
_cell_length_a 6.869(2)
_cell_length_b 18.535(7)
_cell_length_c 21.199(7)
_cell_measurement_reflns_used 684
_cell_measurement_temperature 293(2)
_cell_measurement_theta_max 22.56
_cell_measurement_theta_min 2.92
_cell_volume 2699.0(16)
_computing_cell_refinement 'Bruker SMART'
_computing_data_collection 'Bruker SMART'
_computing_data_reduction 'Bruker SAINT'
_computing_molecular_graphics 'Bruker SHELXTL'
_computing_publication_material 'Bruker SHELXTL'
_computing_structure_refinement 'SHELXL-97 (Sheldrick, 1997)'
_computing_structure_solution 'SHELXS-97 (Sheldrick, 1990)'
_diffrn_ambient_temperature 293(2)
_diffrn_measured_fraction_theta_full 0.999
_diffrn_measured_fraction_theta_max 0.999
_diffrn_measurement_device_type 'CCD area detector'
_diffrn_measurement_method 'phi and omega scans'
_diffrn_radiation_monochromator graphite
_diffrn_radiation_source 'fine-focus sealed tube'
_diffrn_radiation_type MoK\a
_diffrn_radiation_wavelength 0.71073
_diffrn_reflns_av_R_equivalents 0.0379
_diffrn_reflns_av_sigmaI/netI 0.0553
_diffrn_reflns_limit_h_max 8
_diffrn_reflns_limit_h_min -5
_diffrn_reflns_limit_k_max 21
_diffrn_reflns_limit_k_min -22
_diffrn_reflns_limit_l_max 19
_diffrn_reflns_limit_l_min -25
_diffrn_reflns_number 6230
_diffrn_reflns_theta_full 25.49
_diffrn_reflns_theta_max 25.49
_diffrn_reflns_theta_min 1.92
_diffrn_standards_decay_% 0
_diffrn_standards_interval_count 0
_diffrn_standards_interval_time 0
_diffrn_standards_number 0
_exptl_absorpt_coefficient_mu 1.045
_exptl_absorpt_correction_T_max 0.2544
_exptl_absorpt_correction_T_min 0.1570
_exptl_absorpt_correction_type multi-scan
_exptl_absorpt_process_details sadabs
_exptl_crystal_colour blue
_exptl_crystal_density_diffrn 1.518
_exptl_crystal_density_method 'not measured'
_exptl_crystal_description block
_exptl_crystal_F_000 1260
_exptl_crystal_size_max 0.22
_exptl_crystal_size_mid 0.18
_exptl_crystal_size_min 0.12
_refine_diff_density_max 0.381
_refine_diff_density_min -0.488
_refine_diff_density_rms 0.117
_refine_ls_abs_structure_details 'Flack H D (1983), Acta Cryst. A39, 876-881'
_refine_ls_abs_structure_Flack 0.00(4)
_refine_ls_extinction_method none
_refine_ls_goodness_of_fit_ref 1.119
_refine_ls_hydrogen_treatment constr
_refine_ls_matrix_type full
_refine_ls_number_parameters 183
_refine_ls_number_reflns 2511
_refine_ls_number_restraints 0
_refine_ls_restrained_S_all 1.119
_refine_ls_R_factor_all 0.0566
_refine_ls_R_factor_gt 0.0385
_refine_ls_shift/su_max 0.000
_refine_ls_shift/su_mean 0.000
_refine_ls_structure_factor_coef Fsqd
_refine_ls_weighting_details 'calc w=1/[\s^2^(Fo^2^)+(0.0508P)^2^+0.0000P] where P=(Fo^2^+2Fc^2^)/3'
_refine_ls_weighting_scheme calc
_refine_ls_wR_factor_gt 0.0796
_refine_ls_wR_factor_ref 0.1036
_reflns_number_gt 2098
_reflns_number_total 2511
_reflns_threshold_expression >2sigma(I)
_cod_data_source_file suppl_ncrs-2017-0182_suppl.cif
_cod_data_source_block 040730c
_cod_depositor_comments
;
The following automatic conversions were performed:

data item '_symmetry_cell_setting' value 'Orthorhombic' was changed
to 'orthorhombic' in accordance with the built-in table derived from
the CIF Core dictionary named 'cif_core.dic' version 2.4.5 last
updated on 2014-11-21.

data item '_exptl_crystal_density_meas' value 'NONE' was changed to
'?' -- the value is perceived as not measured.

Automatic conversion script
Id: cif_fix_values 8738 2021-04-28 16:35:53Z antanas 
;
_cod_original_cell_volume 2698.9(16)
_cod_original_sg_symbol_H-M C222(1)
_cod_database_code 8106150

loop_
_symmetry_equiv_pos_as_xyz
'x, y, z'
'-x, -y, z+1/2'
'-x, y, -z+1/2'
'x, -y, -z'
'x+1/2, y+1/2, z'
'-x+1/2, -y+1/2, z+1/2'
'-x+1/2, y+1/2, -z+1/2'
'x+1/2, -y+1/2, -z'

loop_
_atom_site_label
_atom_site_type_symbol
_atom_site_fract_x
_atom_site_fract_y
_atom_site_fract_z
_atom_site_U_iso_or_equiv
_atom_site_adp_type
_atom_site_occupancy
_atom_site_symmetry_multiplicity
_atom_site_calc_flag
_atom_site_refinement_flags
_atom_site_disorder_assembly
_atom_site_disorder_group
Cu1 Cu 0.0000 0.47197(3) 0.2500 0.0335(2) Uani 1 2 d S . .
Cl1 Cl 0.8874(2) 0.43393(8) 0.06693(7) 0.0680(4) Uani 1 1 d . . .
O1 O 0.1536(5) 0.27186(15) 0.21312(17) 0.0557(9) Uani 1 1 d . . .
N1 N 0.1601(5) 0.39735(17) 0.21461(15) 0.0316(8) Uani 1 1 d . . .
N2 N 0.1027(5) 0.54528(17) 0.19162(16) 0.0348(8) Uani 1 1 d . . .
C1 C 0.0911(6) 0.3305(2) 0.22914(17) 0.0346(10) Uani 1 1 d . . .
C2 C 0.3307(6) 0.4070(2) 0.18016(18) 0.0316(10) Uani 1 1 d . . .
C3 C 0.4667(8) 0.3507(2) 0.17178(19) 0.0431(12) Uani 1 1 d . . .
H3 H 0.4401 0.3059 0.1896 0.052 Uiso 1 1 calc R . .
C4 C 0.6354(7) 0.3592(3) 0.1387(2) 0.0443(11) Uani 1 1 d . . .
H4 H 0.7224 0.3210 0.1348 0.053 Uiso 1 1 calc R . .
C5 C 0.6760(6) 0.4246(3) 0.1112(2) 0.0435(11) Uani 1 1 d . . .
C6 C 0.5510(6) 0.4814(2) 0.11840(19) 0.0396(11) Uani 1 1 d . . .
H6 H 0.5823 0.5255 0.1003 0.047 Uiso 1 1 calc R . .
C7 C 0.3767(6) 0.4748(2) 0.15235(18) 0.0325(9) Uani 1 1 d . . .
C8 C 0.2508(6) 0.5399(2) 0.15459(19) 0.0317(10) Uani 1 1 d . . .
C9 C 0.3039(6) 0.5992(2) 0.1096(2) 0.0338(10) Uani 1 1 d . . .
C10 C 0.2529(8) 0.5944(3) 0.0467(2) 0.0456(12) Uani 1 1 d . . .
H10 H 0.1776 0.5558 0.0330 0.055 Uiso 1 1 calc R . .
C11 C 0.3110(7) 0.6452(3) 0.0045(2) 0.0529(13) Uani 1 1 d . . .
H11 H 0.2738 0.6412 -0.0375 0.063 Uiso 1 1 calc R . .
C12 C 0.4240(7) 0.7024(3) 0.0233(2) 0.0524(14) Uani 1 1 d . . .
H12 H 0.4659 0.7364 -0.0060 0.063 Uiso 1 1 calc R . .
C13 C 0.4747(8) 0.7090(2) 0.0857(2) 0.0507(12) Uani 1 1 d . . .
H13 H 0.5497 0.7480 0.0988 0.061 Uiso 1 1 calc R . .
C14 C 0.4147(7) 0.6580(2) 0.1290(2) 0.0420(11) Uani 1 1 d . . .
H14 H 0.4485 0.6630 0.1713 0.050 Uiso 1 1 calc R . .
C15 C -0.0226(8) 0.6092(2) 0.1904(2) 0.0443(11) Uani 1 1 d . . .
H15A H -0.1573 0.5943 0.1861 0.053 Uiso 1 1 calc R . .
H15B H 0.0104 0.6386 0.1541 0.053 Uiso 1 1 calc R . .
C16 C 0.0000 0.6538(3) 0.2500 0.0474(15) Uani 1 2 d S . .
H16A H -0.1131 0.6847 0.2545 0.057 Uiso 0.50 1 calc PR . .
H16B H 0.1131 0.6847 0.2455 0.057 Uiso 0.50 1 calc PR . .

loop_
_atom_site_aniso_label
_atom_site_aniso_U_11
_atom_site_aniso_U_22
_atom_site_aniso_U_33
_atom_site_aniso_U_23
_atom_site_aniso_U_13
_atom_site_aniso_U_12
Cu1 0.0415(4) 0.0235(3) 0.0354(4) 0.000 0.0070(4) 0.000
Cl1 0.0492(8) 0.0744(9) 0.0804(10) 0.0116(8) 0.0265(7) 0.0062(7)
O1 0.051(2) 0.0281(16) 0.088(2) -0.0138(17) 0.0126(19) 0.0042(15)
N1 0.040(2) 0.0230(16) 0.0314(18) 0.0026(15) 0.0033(17) 0.0021(15)
N2 0.041(2) 0.0274(19) 0.036(2) 0.0033(14) 0.0043(18) 0.0015(15)
C1 0.038(2) 0.031(2) 0.034(2) -0.0020(17) -0.0068(18) 0.0016(19)
C2 0.037(2) 0.035(2) 0.023(2) 0.0006(18) -0.0035(19) 0.0031(19)
C3 0.052(3) 0.035(2) 0.041(2) 0.0069(19) 0.001(2) 0.010(2)
C4 0.044(3) 0.046(3) 0.043(3) 0.002(2) 0.002(2) 0.012(2)
C5 0.036(2) 0.054(3) 0.040(3) 0.000(2) 0.008(2) 0.002(2)
C6 0.042(3) 0.038(2) 0.038(2) 0.001(2) 0.0054(19) -0.003(2)
C7 0.037(2) 0.032(2) 0.028(2) 0.000(2) 0.0011(19) 0.001(2)
C8 0.041(2) 0.027(2) 0.028(2) -0.0026(18) -0.003(2) -0.0019(18)
C9 0.035(2) 0.031(2) 0.035(2) 0.002(2) 0.005(2) 0.0001(18)
C10 0.056(3) 0.042(3) 0.039(3) 0.005(2) -0.008(2) -0.014(2)
C11 0.058(3) 0.065(3) 0.036(3) 0.012(2) -0.002(3) -0.005(3)
C12 0.060(3) 0.047(3) 0.050(3) 0.016(2) 0.015(3) -0.005(2)
C13 0.056(3) 0.037(2) 0.060(3) 0.002(2) 0.011(3) -0.013(3)
C14 0.048(3) 0.038(2) 0.040(3) -0.003(2) 0.003(2) -0.006(2)
C15 0.044(3) 0.032(2) 0.057(3) 0.0109(19) 0.010(3) 0.006(2)
C16 0.049(3) 0.021(3) 0.072(4) 0.000 0.012(5) 0.000

loop_
_atom_type_symbol
_atom_type_description
_atom_type_scat_dispersion_real
_atom_type_scat_dispersion_imag
_atom_type_scat_source
C C 0.0033 0.0016 'International Tables Vol C Tables 4.2.6.8 and 6.1.1.4'
H H 0.0000 0.0000 'International Tables Vol C Tables 4.2.6.8 and 6.1.1.4'
N N 0.0061 0.0033 'International Tables Vol C Tables 4.2.6.8 and 6.1.1.4'
O O 0.0106 0.0060 'International Tables Vol C Tables 4.2.6.8 and 6.1.1.4'
Cl Cl 0.1484 0.1585 'International Tables Vol C Tables 4.2.6.8 and 6.1.1.4'
Cu Cu 0.3201 1.2651 'International Tables Vol C Tables 4.2.6.8 and 6.1.1.4'

loop_
_geom_angle_atom_site_label_1
_geom_angle_atom_site_label_2
_geom_angle_atom_site_label_3
_geom_angle
_geom_angle_site_symmetry_1
_geom_angle_site_symmetry_3
N1 Cu1 N1 87.8(2) . 3
N1 Cu1 N2 161.48(14) . 3
N1 Cu1 N2 92.65(13) 3 3
N1 Cu1 N2 92.65(13) . .
N1 Cu1 N2 161.48(14) 3 .
N2 Cu1 N2 92.71(19) 3 .
C1 N1 C2 121.9(3) . .
C1 N1 Cu1 111.6(3) . .
C2 N1 Cu1 126.5(3) . .
C8 N2 C15 121.0(3) . .
C8 N2 Cu1 127.8(3) . .
C15 N2 Cu1 111.0(3) . .
O1 C1 N1 128.8(4) . .
O1 C1 C1 116.7(3) . 3
N1 C1 C1 114.5(2) . 3
N1 C2 C3 121.8(4) . .
N1 C2 C7 121.2(4) . .
C3 C2 C7 117.0(4) . .
C4 C3 C2 122.7(4) . .
C4 C3 H3 118.6 . .
C2 C3 H3 118.6 . .
C3 C4 C5 119.5(4) . .
C3 C4 H4 120.2 . .
C5 C4 H4 120.2 . .
C6 C5 C4 120.3(4) . .
C6 C5 Cl1 120.5(4) . .
C4 C5 Cl1 119.2(4) . .
C5 C6 C7 121.8(4) . .
C5 C6 H6 119.1 . .
C7 C6 H6 119.1 . .
C6 C7 C2 118.6(4) . .
C6 C7 C8 116.3(4) . .
C2 C7 C8 125.0(4) . .
N2 C8 C7 122.8(4) . .
N2 C8 C9 121.5(3) . .
C7 C8 C9 115.7(4) . .
C10 C9 C14 118.3(4) . .
C10 C9 C8 120.3(4) . .
C14 C9 C8 121.2(4) . .
C11 C10 C9 121.1(4) . .
C11 C10 H10 119.4 . .
C9 C10 H10 119.4 . .
C10 C11 C12 120.6(5) . .
C10 C11 H11 119.7 . .
C12 C11 H11 119.7 . .
C13 C12 C11 119.4(4) . .
C13 C12 H12 120.3 . .
C11 C12 H12 120.3 . .
C12 C13 C14 120.3(4) . .
C12 C13 H13 119.9 . .
C14 C13 H13 119.9 . .
C13 C14 C9 120.2(4) . .
C13 C14 H14 119.9 . .
C9 C14 H14 119.9 . .
N2 C15 C16 111.5(4) . .
N2 C15 H15A 109.3 . .
C16 C15 H15A 109.3 . .
N2 C15 H15B 109.3 . .
C16 C15 H15B 109.3 . .
H15A C15 H15B 108.0 . .
C15 C16 C15 114.0(4) . 3
C15 C16 H16A 108.7 . .
C15 C16 H16A 108.7 3 .
C15 C16 H16B 108.7 . .
C15 C16 H16B 108.7 3 .
H16A C16 H16B 107.6 . .

loop_
_geom_bond_atom_site_label_1
_geom_bond_atom_site_label_2
_geom_bond_distance
_geom_bond_site_symmetry_2
Cu1 N1 1.920(3) .
Cu1 N1 1.920(3) 3
Cu1 N2 1.969(3) 3
Cu1 N2 1.969(3) .
Cl1 C5 1.738(5) .
O1 C1 1.217(5) .
N1 C1 1.362(5) .
N1 C2 1.392(5) .
N2 C8 1.288(5) .
N2 C15 1.465(5) .
C1 C1 1.532(8) 3
C2 C3 1.412(6) .
C2 C7 1.424(6) .
C3 C4 1.364(7) .
C3 H3 0.9300 .
C4 C5 1.372(6) .
C4 H4 0.9300 .
C5 C6 1.367(6) .
C6 C7 1.402(5) .
C6 H6 0.9300 .
C7 C8 1.485(6) .
C8 C9 1.501(5) .
C9 C10 1.381(6) .
C9 C14 1.392(6) .
C10 C11 1.359(6) .
C10 H10 0.9300 .
C11 C12 1.373(6) .
C11 H11 0.9300 .
C12 C13 1.373(7) .
C12 H12 0.9300 .
C13 C14 1.381(6) .
C13 H13 0.9300 .
C14 H14 0.9300 .
C15 C16 1.517(5) .
C15 H15A 0.9700 .
C15 H15B 0.9700 .
C16 C15 1.517(5) 3
C16 H16A 0.9700 .
C16 H16B 0.9700 .

loop_
_geom_torsion_atom_site_label_1
_geom_torsion_atom_site_label_2
_geom_torsion_atom_site_label_3
_geom_torsion_atom_site_label_4
_geom_torsion
_geom_torsion_site_symmetry_1
_geom_torsion_site_symmetry_2
_geom_torsion_site_symmetry_3
_geom_torsion_site_symmetry_4
N1 Cu1 N1 C1 0.57(19) 3 . . .
N2 Cu1 N1 C1 92.4(5) 3 . . .
N2 Cu1 N1 C1 -160.9(3) . . . .
N1 Cu1 N1 C2 -177.1(4) 3 . . .
N2 Cu1 N1 C2 -85.3(5) 3 . . .
N2 Cu1 N1 C2 21.4(3) . . . .
N1 Cu1 N2 C8 -11.3(4) . . . .
N1 Cu1 N2 C8 -102.3(5) 3 . . .
N2 Cu1 N2 C8 150.9(4) 3 . . .
N1 Cu1 N2 C15 163.9(3) . . . .
N1 Cu1 N2 C15 72.9(6) 3 . . .
N2 Cu1 N2 C15 -33.8(2) 3 . . .
C2 N1 C1 O1 -4.3(7) . . . .
Cu1 N1 C1 O1 177.9(4) . . . .
C2 N1 C1 C1 176.3(4) . . . 3
Cu1 N1 C1 C1 -1.5(5) . . . 3
C1 N1 C2 C3 -16.1(6) . . . .
Cu1 N1 C2 C3 161.3(3) . . . .
C1 N1 C2 C7 164.7(4) . . . .
Cu1 N1 C2 C7 -17.9(5) . . . .
N1 C2 C3 C4 -179.4(4) . . . .
C7 C2 C3 C4 -0.1(7) . . . .
C2 C3 C4 C5 -1.0(7) . . . .
C3 C4 C5 C6 1.8(7) . . . .
C3 C4 C5 Cl1 -177.8(4) . . . .
C4 C5 C6 C7 -1.5(7) . . . .
Cl1 C5 C6 C7 178.2(3) . . . .
C5 C6 C7 C2 0.3(6) . . . .
C5 C6 C7 C8 -177.9(4) . . . .
N1 C2 C7 C6 179.8(4) . . . .
C3 C2 C7 C6 0.5(6) . . . .
N1 C2 C7 C8 -2.3(6) . . . .
C3 C2 C7 C8 178.5(4) . . . .
C15 N2 C8 C7 -177.4(4) . . . .
Cu1 N2 C8 C7 -2.5(6) . . . .
C15 N2 C8 C9 1.2(6) . . . .
Cu1 N2 C8 C9 176.1(3) . . . .
C6 C7 C8 N2 -169.1(4) . . . .
C2 C7 C8 N2 12.9(6) . . . .
C6 C7 C8 C9 12.3(5) . . . .
C2 C7 C8 C9 -165.8(4) . . . .
N2 C8 C9 C10 -100.1(5) . . . .
C7 C8 C9 C10 78.6(5) . . . .
N2 C8 C9 C14 83.7(5) . . . .
C7 C8 C9 C14 -97.6(5) . . . .
C14 C9 C10 C11 0.8(7) . . . .
C8 C9 C10 C11 -175.6(5) . . . .
C9 C10 C11 C12 0.7(8) . . . .
C10 C11 C12 C13 -1.5(7) . . . .
C11 C12 C13 C14 0.9(8) . . . .
C12 C13 C14 C9 0.6(7) . . . .
C10 C9 C14 C13 -1.4(7) . . . .
C8 C9 C14 C13 174.9(4) . . . .
C8 N2 C15 C16 -110.6(4) . . . .
Cu1 N2 C15 C16 73.8(4) . . . .
N2 C15 C16 C15 -38.6(2) . . . 3
